data_7002570
loop_
_publ_author_name
'Lian, Bing'
'Ma, Haiyan'
'Spaniol, Thomas P.'
'Okuda, Jun'

_publ_section_title
;
 Neutral and cationic aluminium complexes containing a chiral
 (OSSO)-type bis(phenolato) ligand: synthesis, structures and
 polymerization activity
;
_journal_issue 41
_journal_name_full 'Dalton Transactions'
_journal_page_first 9033
_journal_page_last 9042
_journal_paper_doi 10.1039/b909287k
_journal_year 2009
_chemical_absolute_configuration ad
_chemical_formula_moiety 'C35 H53 Al O2 S2'
_chemical_formula_sum 'C35 H53 Al O2 S2'
_chemical_formula_weight 596.92
_chemical_name_systematic
;
?
;
_space_group_IT_number 154
_symmetry_cell_setting trigonal
_symmetry_space_group_name_Hall 'P 32 2"'
_symmetry_space_group_name_H-M 'P 32 2 1'
_atom_sites_solution_hydrogens geom
_atom_sites_solution_primary direct
_atom_sites_solution_secondary difmap
_audit_creation_method SHELXL-97
_cell_angle_alpha 90.00
_cell_angle_beta 90.00
_cell_angle_gamma 120.00
_cell_formula_units_Z 6
_cell_length_a 15.0614(6)
_cell_length_b 15.0614(6)
_cell_length_c 26.4682(15)
_cell_measurement_reflns_used 5770
_cell_measurement_temperature 120(2)
_cell_measurement_theta_max 22.14
_cell_measurement_theta_min 2.19
_cell_volume 5199.8(4)
_computing_cell_refinement 'Bruker SMART (2001)'
_computing_data_collection 'Bruker SMART (2001)'
_computing_data_reduction 'Bruker SAINT+ (1999)'
_computing_molecular_graphics 'Ortep-3 for Windows (Farrugia, 1997)'
_computing_structure_refinement 'SHELXL-97 (Sheldrick, 1997)'
_computing_structure_solution 'SHELXS-86 (Sheldrick, 1986)'
_diffrn_ambient_temperature 120(2)
_diffrn_measured_fraction_theta_full 0.997
_diffrn_measured_fraction_theta_max 0.997
_diffrn_measurement_device_type 'CCD area detector'
_diffrn_measurement_method 'phi and omega scans'
_diffrn_radiation_monochromator graphite
_diffrn_radiation_source 'fine-focus sealed tube'
_diffrn_radiation_type MoK\a
_diffrn_radiation_wavelength 0.71073
_diffrn_reflns_av_R_equivalents 0.0730
_diffrn_reflns_av_sigmaI/netI 0.0533
_diffrn_reflns_limit_h_max 20
_diffrn_reflns_limit_h_min -20
_diffrn_reflns_limit_k_max 20
_diffrn_reflns_limit_k_min -19
_diffrn_reflns_limit_l_max 35
_diffrn_reflns_limit_l_min -33
_diffrn_reflns_number 55702
_diffrn_reflns_theta_full 29.03
_diffrn_reflns_theta_max 29.03
_diffrn_reflns_theta_min 2.19
_exptl_absorpt_coefficient_mu 0.207
_exptl_absorpt_correction_T_max 0.9736
_exptl_absorpt_correction_T_min 0.9443
_exptl_absorpt_correction_type multi-scan
_exptl_absorpt_process_details 'Bruker SADABS'
_exptl_crystal_colour colourless
_exptl_crystal_density_diffrn 1.144
_exptl_crystal_density_method 'not measured'
_exptl_crystal_description plate
_exptl_crystal_F_000 1944
_exptl_crystal_size_max 0.28
_exptl_crystal_size_mid 0.23
_exptl_crystal_size_min 0.13
_refine_diff_density_max 1.231
_refine_diff_density_min -0.400
_refine_diff_density_rms 0.075
_refine_ls_abs_structure_details 'Flack H D (1983), Acta Cryst. A39, 876-881'
_refine_ls_abs_structure_Flack 0.01(7)
_refine_ls_extinction_method none
_refine_ls_goodness_of_fit_ref 1.088
_refine_ls_hydrogen_treatment constr
_refine_ls_matrix_type full
_refine_ls_number_parameters 374
_refine_ls_number_reflns 9242
_refine_ls_number_restraints 0
_refine_ls_restrained_S_all 1.088
_refine_ls_R_factor_all 0.0676
_refine_ls_R_factor_gt 0.0592
_refine_ls_shift/su_max 0.000
_refine_ls_shift/su_mean 0.000
_refine_ls_structure_factor_coef Fsqd
_refine_ls_weighting_details 'calc w=1/[\s^2^(Fo^2^)+(0.0691P)^2^+2.7226P] where P=(Fo^2^+2Fc^2^)/3'
_refine_ls_weighting_scheme calc
_refine_ls_wR_factor_gt 0.1383
_refine_ls_wR_factor_ref 0.1434
_reflns_number_gt 8221
_reflns_number_total 9242
_reflns_threshold_expression >2sigma(I)
_cod_data_source_file b909287k.txt
_cod_data_source_block (S,S)-2a
_cod_database_code 7002570

loop_
_symmetry_equiv_pos_as_xyz
'x, y, z'
'-y, x-y, z+2/3'
'-x+y, -x, z+1/3'
'y, x, -z'
'x-y, -y, -z+1/3'
'-x, -x+y, -z+2/3'

loop_
_atom_site_label
_atom_site_type_symbol
_atom_site_fract_x
_atom_site_fract_y
_atom_site_fract_z
_atom_site_U_iso_or_equiv
_atom_site_adp_type
_atom_site_occupancy
_atom_site_symmetry_multiplicity
_atom_site_calc_flag
_atom_site_refinement_flags
_atom_site_disorder_assembly
_atom_site_disorder_group
S1 S 0.89599(5) 0.17969(5) 0.17847(2) 0.01876(13) Uani 1 1 d . . .
S2 S 0.99939(5) 0.40634(5) 0.13630(2) 0.02018(13) Uani 1 1 d . . .
O1 O 0.70027(14) 0.15699(15) 0.20721(7) 0.0220(4) Uani 1 1 d . . .
O2 O 0.83753(14) 0.35995(13) 0.21304(7) 0.0202(4) Uani 1 1 d . . .
Al Al 0.79046(6) 0.25940(6) 0.16950(3) 0.01909(17) Uani 1 1 d . . .
C1 C 0.72157(19) 0.09382(19) 0.23320(10) 0.0184(5) Uani 1 1 d . . .
C2 C 0.8107(2) 0.09044(19) 0.22320(10) 0.0184(5) Uani 1 1 d . . .
C3 C 0.8329(2) 0.02047(19) 0.24639(10) 0.0195(5) Uani 1 1 d . . .
H3 H 0.8926 0.0182 0.2369 0.023 Uiso 1 1 calc R . .
C4 C 0.7684(2) -0.04555(18) 0.28309(9) 0.0184(5) Uani 1 1 d . . .
C5 C 0.6812(2) -0.03805(19) 0.29496(10) 0.0202(5) Uani 1 1 d . . .
H5 H 0.6374 -0.0814 0.3209 0.024 Uiso 1 1 calc R . .
C6 C 0.6544(2) 0.0281(2) 0.27151(10) 0.0197(5) Uani 1 1 d . . .
C7 C 0.7926(2) -0.11795(19) 0.31217(10) 0.0210(5) Uani 1 1 d . . .
C8 C 0.8349(3) -0.0700(3) 0.36437(11) 0.0342(7) Uani 1 1 d . . .
H8A H 0.7843 -0.0584 0.3819 0.051 Uiso 1 1 calc R . .
H8B H 0.8986 -0.0046 0.3600 0.051 Uiso 1 1 calc R . .
H8C H 0.8486 -0.1167 0.3843 0.051 Uiso 1 1 calc R . .
C9 C 0.8735(2) -0.1346(2) 0.28571(12) 0.0287(6) Uani 1 1 d . . .
H9A H 0.8852 -0.1830 0.3053 0.043 Uiso 1 1 calc R . .
H9B H 0.9377 -0.0691 0.2830 0.043 Uiso 1 1 calc R . .
H9C H 0.8493 -0.1625 0.2518 0.043 Uiso 1 1 calc R . .
C10 C 0.6969(2) -0.2237(2) 0.31976(13) 0.0314(7) Uani 1 1 d . . .
H10A H 0.6478 -0.2167 0.3413 0.047 Uiso 1 1 calc R . .
H10B H 0.7165 -0.2699 0.3359 0.047 Uiso 1 1 calc R . .
H10C H 0.6653 -0.2517 0.2869 0.047 Uiso 1 1 calc R . .
C11 C 0.5587(2) 0.0327(2) 0.28651(11) 0.0241(6) Uani 1 1 d . . .
C12 C 0.5908(3) 0.1424(2) 0.30439(13) 0.0330(7) Uani 1 1 d . . .
H12A H 0.6362 0.1598 0.3337 0.049 Uiso 1 1 calc R . .
H12B H 0.5296 0.1458 0.3137 0.049 Uiso 1 1 calc R . .
H12C H 0.6270 0.1911 0.2770 0.049 Uiso 1 1 calc R . .
C13 C 0.4852(2) 0.0045(2) 0.24133(12) 0.0315(7) Uani 1 1 d . . .
H13A H 0.5197 0.0532 0.2138 0.047 Uiso 1 1 calc R . .
H13B H 0.4241 0.0071 0.2516 0.047 Uiso 1 1 calc R . .
H13C H 0.4651 -0.0649 0.2298 0.047 Uiso 1 1 calc R . .
C14 C 0.5009(3) -0.0408(3) 0.33033(14) 0.0367(8) Uani 1 1 d . . .
H14A H 0.4777 -0.1114 0.3198 0.055 Uiso 1 1 calc R . .
H14B H 0.4415 -0.0342 0.3396 0.055 Uiso 1 1 calc R . .
H14C H 0.5467 -0.0236 0.3595 0.055 Uiso 1 1 calc R . .
C15 C 0.9950(2) 0.2841(2) 0.21781(10) 0.0193(5) Uani 1 1 d . . .
H15 H 0.9614 0.3132 0.2395 0.023 Uiso 1 1 calc R . .
C16 C 1.06754(19) 0.3667(2) 0.18056(10) 0.0211(5) Uani 1 1 d . . .
H16 H 1.0998 0.3350 0.1597 0.025 Uiso 1 1 calc R . .
C17 C 1.1547(2) 0.4563(2) 0.20904(12) 0.0296(6) Uani 1 1 d . . .
H17A H 1.2027 0.5073 0.1845 0.035 Uiso 1 1 calc R . .
H17B H 1.1262 0.4901 0.2303 0.035 Uiso 1 1 calc R . .
C18 C 1.2124(2) 0.4197(2) 0.24220(14) 0.0377(8) Uani 1 1 d . . .
H18A H 1.2670 0.4785 0.2609 0.045 Uiso 1 1 calc R . .
H18B H 1.2451 0.3902 0.2208 0.045 Uiso 1 1 calc R . .
C19 C 1.1388(3) 0.3382(2) 0.27980(13) 0.0357(7) Uani 1 1 d . . .
H19A H 1.1770 0.3137 0.3005 0.043 Uiso 1 1 calc R . .
H19B H 1.1096 0.3689 0.3028 0.043 Uiso 1 1 calc R . .
C20 C 1.0519(2) 0.2475(2) 0.25143(12) 0.0282(6) Uani 1 1 d . . .
H20A H 1.0807 0.2134 0.2306 0.034 Uiso 1 1 calc R . .
H20B H 1.0036 0.1969 0.2760 0.034 Uiso 1 1 calc R . .
C21 C 0.9827(2) 0.4961(2) 0.17226(10) 0.0195(5) Uani 1 1 d . . .
C22 C 0.9029(2) 0.46080(19) 0.20729(10) 0.0195(5) Uani 1 1 d . . .
C23 C 0.8929(2) 0.5323(2) 0.23731(10) 0.0203(5) Uani 1 1 d . . .
C24 C 0.9620(2) 0.6362(2) 0.22918(10) 0.0236(5) Uani 1 1 d . . .
H24 H 0.9550 0.6850 0.2490 0.028 Uiso 1 1 calc R . .
C25 C 1.0414(2) 0.6726(2) 0.19337(10) 0.0224(5) Uani 1 1 d . . .
C26 C 1.0508(2) 0.6008(2) 0.16523(10) 0.0221(5) Uani 1 1 d . . .
H26 H 1.1041 0.6226 0.1409 0.026 Uiso 1 1 calc R . .
C27 C 1.1146(2) 0.7884(2) 0.18625(12) 0.0301(6) Uani 1 1 d . . .
C28 C 1.1889(4) 0.8136(3) 0.14259(17) 0.0640(13) Uani 1 1 d . . .
H28A H 1.2260 0.8878 0.1368 0.096 Uiso 1 1 calc R . .
H28B H 1.1508 0.7783 0.1120 0.096 Uiso 1 1 calc R . .
H28C H 1.2379 0.7909 0.1508 0.096 Uiso 1 1 calc R . .
C29 C 1.1667(4) 0.8384(3) 0.23339(18) 0.0750(16) Uani 1 1 d . . .
H29A H 1.1941 0.7984 0.2494 0.112 Uiso 1 1 calc R . .
H29B H 1.1177 0.8425 0.2563 0.112 Uiso 1 1 calc R . .
H29C H 1.2230 0.9076 0.2260 0.112 Uiso 1 1 calc R . .
C30 C 1.0477(4) 0.8380(3) 0.17100(19) 0.0601(11) Uani 1 1 d . . .
H30A H 0.9992 0.8273 0.1982 0.090 Uiso 1 1 calc R . .
H30B H 1.0097 0.8059 0.1399 0.090 Uiso 1 1 calc R . .
H30C H 1.0925 0.9117 0.1654 0.090 Uiso 1 1 calc R . .
C31 C 0.8109(2) 0.4956(2) 0.27964(11) 0.0238(6) Uani 1 1 d . . .
C32 C 0.8335(2) 0.4343(3) 0.31914(11) 0.0314(7) Uani 1 1 d . . .
H32A H 0.8336 0.3761 0.3026 0.047 Uiso 1 1 calc R . .
H32B H 0.7806 0.4089 0.3454 0.047 Uiso 1 1 calc R . .
H32C H 0.9007 0.4788 0.3345 0.047 Uiso 1 1 calc R . .
C33 C 0.7027(2) 0.4288(2) 0.25828(11) 0.0269(6) Uani 1 1 d . . .
H33A H 0.6858 0.4702 0.2360 0.040 Uiso 1 1 calc R . .
H33B H 0.6533 0.4015 0.2861 0.040 Uiso 1 1 calc R . .
H33C H 0.6999 0.3719 0.2390 0.040 Uiso 1 1 calc R . .
C34 C 0.8114(3) 0.5856(3) 0.30607(13) 0.0429(9) Uani 1 1 d . . .
H34A H 0.8756 0.6247 0.3249 0.064 Uiso 1 1 calc R . .
H34B H 0.7533 0.5600 0.3295 0.064 Uiso 1 1 calc R . .
H34C H 0.8057 0.6302 0.2809 0.064 Uiso 1 1 calc R . .
C35 C 0.7366(2) 0.2743(2) 0.10574(11) 0.0281(6) Uani 1 1 d . . .
H35A H 0.6684 0.2657 0.1110 0.042 Uiso 1 1 calc R . .
H35B H 0.7317 0.2220 0.0820 0.042 Uiso 1 1 calc R . .
H35C H 0.7824 0.3426 0.0918 0.042 Uiso 1 1 calc R . .

loop_
_atom_site_aniso_label
_atom_site_aniso_U_11
_atom_site_aniso_U_22
_atom_site_aniso_U_33
_atom_site_aniso_U_23
_atom_site_aniso_U_13
_atom_site_aniso_U_12
S1 0.0188(3) 0.0160(3) 0.0210(3) 0.0007(2) 0.0038(2) 0.0083(2)
S2 0.0217(3) 0.0193(3) 0.0192(3) 0.0007(2) 0.0038(3) 0.0100(3)
O1 0.0211(9) 0.0203(9) 0.0257(10) 0.0032(8) 0.0010(7) 0.0111(8)
O2 0.0232(9) 0.0139(8) 0.0225(9) 0.0013(7) 0.0057(7) 0.0084(7)
Al 0.0212(4) 0.0164(4) 0.0206(4) 0.0017(3) 0.0019(3) 0.0102(3)
C1 0.0189(12) 0.0155(11) 0.0208(12) -0.0015(10) -0.0010(10) 0.0085(10)
C2 0.0192(12) 0.0146(11) 0.0186(12) 0.0013(9) 0.0040(10) 0.0063(10)
C3 0.0193(12) 0.0156(11) 0.0244(13) -0.0035(10) -0.0015(10) 0.0093(10)
C4 0.0197(12) 0.0140(11) 0.0205(12) -0.0023(9) -0.0037(10) 0.0077(10)
C5 0.0203(12) 0.0162(12) 0.0202(12) 0.0028(10) 0.0019(10) 0.0064(10)
C6 0.0187(12) 0.0169(12) 0.0222(13) -0.0011(10) 0.0028(10) 0.0079(10)
C7 0.0235(13) 0.0137(11) 0.0244(13) 0.0006(10) -0.0018(10) 0.0081(10)
C8 0.0480(19) 0.0306(16) 0.0283(16) -0.0036(13) -0.0127(14) 0.0229(15)
C9 0.0278(15) 0.0256(14) 0.0366(16) 0.0043(12) -0.0001(13) 0.0163(12)
C10 0.0290(15) 0.0156(12) 0.0437(17) 0.0042(12) -0.0049(14) 0.0066(11)
C11 0.0211(13) 0.0250(14) 0.0283(14) 0.0036(11) 0.0056(11) 0.0132(11)
C12 0.0337(16) 0.0328(16) 0.0367(17) -0.0043(13) 0.0077(14) 0.0199(14)
C13 0.0192(13) 0.0291(15) 0.0425(18) -0.0010(13) -0.0013(12) 0.0094(12)
C14 0.0307(15) 0.0430(18) 0.0405(18) 0.0165(15) 0.0217(13) 0.0214(14)
C15 0.0182(12) 0.0186(12) 0.0217(12) -0.0009(10) -0.0006(10) 0.0096(10)
C16 0.0170(12) 0.0212(12) 0.0261(13) 0.0005(10) 0.0029(10) 0.0103(10)
C17 0.0250(14) 0.0210(14) 0.0360(16) -0.0007(12) -0.0058(12) 0.0065(12)
C18 0.0239(14) 0.0269(16) 0.054(2) -0.0012(14) -0.0129(14) 0.0061(13)
C19 0.0354(17) 0.0282(15) 0.0429(18) -0.0017(13) -0.0186(15) 0.0154(13)
C20 0.0279(14) 0.0237(14) 0.0354(16) 0.0023(12) -0.0053(12) 0.0148(12)
C21 0.0231(13) 0.0161(11) 0.0200(12) -0.0014(9) 0.0005(10) 0.0103(10)
C22 0.0206(13) 0.0175(12) 0.0205(12) 0.0042(10) 0.0007(10) 0.0096(10)
C23 0.0225(13) 0.0167(12) 0.0216(12) 0.0019(10) 0.0013(10) 0.0098(10)
C24 0.0284(14) 0.0196(13) 0.0231(13) -0.0013(10) 0.0010(11) 0.0121(11)
C25 0.0206(13) 0.0177(12) 0.0242(13) 0.0027(10) -0.0015(10) 0.0061(10)
C26 0.0202(13) 0.0199(12) 0.0238(13) 0.0033(10) 0.0015(10) 0.0084(10)
C27 0.0298(15) 0.0159(12) 0.0320(15) 0.0020(11) 0.0021(12) 0.0018(11)
C28 0.069(3) 0.038(2) 0.070(3) 0.017(2) 0.027(2) 0.015(2)
C29 0.080(3) 0.039(2) 0.061(3) -0.001(2) -0.008(3) -0.004(2)
C30 0.054(2) 0.042(2) 0.083(3) 0.011(2) 0.004(2) 0.023(2)
C31 0.0271(14) 0.0230(13) 0.0233(14) 0.0011(11) 0.0077(11) 0.0140(12)
C32 0.0300(15) 0.0408(17) 0.0221(14) 0.0088(13) 0.0049(12) 0.0168(14)
C33 0.0301(15) 0.0286(14) 0.0296(15) 0.0047(12) 0.0057(12) 0.0204(12)
C34 0.050(2) 0.0274(16) 0.0442(19) -0.0066(15) 0.0217(17) 0.0145(15)
C35 0.0311(15) 0.0274(15) 0.0270(15) 0.0022(12) -0.0023(12) 0.0155(13)

loop_
_atom_type_symbol
_atom_type_description
_atom_type_scat_dispersion_real
_atom_type_scat_dispersion_imag
_atom_type_scat_source
C C 0.0030 0.0020 'International Tables Vol C Tables 4.2.6.8 and 6.1.1.4'
H H 0.0000 0.0000 'International Tables Vol C Tables 4.2.6.8 and 6.1.1.4'
Al Al 0.0640 0.0510 'International Tables Vol C Tables 4.2.6.8 and 6.1.1.4'
O O 0.0110 0.0060 'International Tables Vol C Tables 4.2.6.8 and 6.1.1.4'
S S 0.1250 0.1230 'International Tables Vol C Tables 4.2.6.8 and 6.1.1.4'

loop_
_geom_angle_atom_site_label_1
_geom_angle_atom_site_label_2
_geom_angle_atom_site_label_3
_geom_angle
_geom_angle_site_symmetry_1
_geom_angle_site_symmetry_3
_geom_angle_publ_flag
C2 S1 C15 103.84(12) . . ?
C2 S1 Al 92.01(9) . . ?
C15 S1 Al 94.78(8) . . ?
C21 S2 C16 102.72(12) . . ?
C21 S2 Al 84.65(9) . . ?
C16 S2 Al 97.26(9) . . ?
C1 O1 Al 123.95(16) . . ?
C22 O2 Al 130.98(17) . . ?
O2 Al O1 100.69(9) . . ?
O2 Al C35 119.17(12) . . ?
O1 Al C35 114.21(12) . . ?
O2 Al S1 106.33(8) . . ?
O1 Al S1 85.47(7) . . ?
C35 Al S1 123.87(10) . . ?
O2 Al S2 74.12(7) . . ?
O1 Al S2 153.34(7) . . ?
C35 Al S2 90.29(10) . . ?
S1 Al S2 71.51(3) . . ?
O1 C1 C2 120.4(2) . . ?
O1 C1 C6 121.4(2) . . ?
C2 C1 C6 118.2(2) . . ?
C1 C2 C3 122.8(2) . . ?
C1 C2 S1 116.5(2) . . ?
C3 C2 S1 120.7(2) . . ?
C4 C3 C2 120.3(2) . . ?
C4 C3 H3 119.9 . . ?
C2 C3 H3 119.9 . . ?
C3 C4 C5 116.6(2) . . ?
C3 C4 C7 122.5(2) . . ?
C5 C4 C7 120.8(2) . . ?
C6 C5 C4 124.9(2) . . ?
C6 C5 H5 117.5 . . ?
C4 C5 H5 117.5 . . ?
C5 C6 C1 117.0(2) . . ?
C5 C6 C11 122.2(2) . . ?
C1 C6 C11 120.7(2) . . ?
C4 C7 C9 112.5(2) . . ?
C4 C7 C10 111.8(2) . . ?
C9 C7 C10 107.5(2) . . ?
C4 C7 C8 108.0(2) . . ?
C9 C7 C8 108.1(2) . . ?
C10 C7 C8 108.8(2) . . ?
C7 C8 H8A 109.5 . . ?
C7 C8 H8B 109.5 . . ?
H8A C8 H8B 109.5 . . ?
C7 C8 H8C 109.5 . . ?
H8A C8 H8C 109.5 . . ?
H8B C8 H8C 109.5 . . ?
C7 C9 H9A 109.5 . . ?
C7 C9 H9B 109.5 . . ?
H9A C9 H9B 109.5 . . ?
C7 C9 H9C 109.5 . . ?
H9A C9 H9C 109.5 . . ?
H9B C9 H9C 109.5 . . ?
C7 C10 H10A 109.5 . . ?
C7 C10 H10B 109.5 . . ?
H10A C10 H10B 109.5 . . ?
C7 C10 H10C 109.5 . . ?
H10A C10 H10C 109.5 . . ?
H10B C10 H10C 109.5 . . ?
C6 C11 C13 110.4(2) . . ?
C6 C11 C14 111.7(2) . . ?
C13 C11 C14 108.5(3) . . ?
C6 C11 C12 109.2(2) . . ?
C13 C11 C12 109.4(2) . . ?
C14 C11 C12 107.5(3) . . ?
C11 C12 H12A 109.5 . . ?
C11 C12 H12B 109.5 . . ?
H12A C12 H12B 109.5 . . ?
C11 C12 H12C 109.5 . . ?
H12A C12 H12C 109.5 . . ?
H12B C12 H12C 109.5 . . ?
C11 C13 H13A 109.5 . . ?
C11 C13 H13B 109.5 . . ?
H13A C13 H13B 109.5 . . ?
C11 C13 H13C 109.5 . . ?
H13A C13 H13C 109.5 . . ?
H13B C13 H13C 109.5 . . ?
C11 C14 H14A 109.5 . . ?
C11 C14 H14B 109.5 . . ?
H14A C14 H14B 109.5 . . ?
C11 C14 H14C 109.5 . . ?
H14A C14 H14C 109.5 . . ?
H14B C14 H14C 109.5 . . ?
C20 C15 C16 111.7(2) . . ?
C20 C15 S1 112.48(19) . . ?
C16 C15 S1 105.76(17) . . ?
C20 C15 H15 108.9 . . ?
C16 C15 H15 108.9 . . ?
S1 C15 H15 108.9 . . ?
C17 C16 C15 110.3(2) . . ?
C17 C16 S2 113.53(19) . . ?
C15 C16 S2 112.67(17) . . ?
C17 C16 H16 106.6 . . ?
C15 C16 H16 106.6 . . ?
S2 C16 H16 106.6 . . ?
C18 C17 C16 111.0(2) . . ?
C18 C17 H17A 109.4 . . ?
C16 C17 H17A 109.4 . . ?
C18 C17 H17B 109.4 . . ?
C16 C17 H17B 109.4 . . ?
H17A C17 H17B 108.0 . . ?
C17 C18 C19 110.4(3) . . ?
C17 C18 H18A 109.6 . . ?
C19 C18 H18A 109.6 . . ?
C17 C18 H18B 109.6 . . ?
C19 C18 H18B 109.6 . . ?
H18A C18 H18B 108.1 . . ?
C20 C19 C18 110.3(3) . . ?
C20 C19 H19A 109.6 . . ?
C18 C19 H19A 109.6 . . ?
C20 C19 H19B 109.6 . . ?
C18 C19 H19B 109.6 . . ?
H19A C19 H19B 108.1 . . ?
C15 C20 C19 110.4(2) . . ?
C15 C20 H20A 109.6 . . ?
C19 C20 H20A 109.6 . . ?
C15 C20 H20B 109.6 . . ?
C19 C20 H20B 109.6 . . ?
H20A C20 H20B 108.1 . . ?
C22 C21 C26 121.7(2) . . ?
C22 C21 S2 119.3(2) . . ?
C26 C21 S2 119.0(2) . . ?
O2 C22 C21 120.7(2) . . ?
O2 C22 C23 120.2(2) . . ?
C21 C22 C23 119.0(2) . . ?
C24 C23 C22 117.8(2) . . ?
C24 C23 C31 121.7(2) . . ?
C22 C23 C31 120.4(2) . . ?
C23 C24 C25 123.6(3) . . ?
C23 C24 H24 118.2 . . ?
C25 C24 H24 118.2 . . ?
C26 C25 C24 117.4(2) . . ?
C26 C25 C27 121.7(3) . . ?
C24 C25 C27 120.8(3) . . ?
C25 C26 C21 120.5(2) . . ?
C25 C26 H26 119.8 . . ?
C21 C26 H26 119.8 . . ?
C29 C27 C28 112.4(4) . . ?
C29 C27 C25 112.0(3) . . ?
C28 C27 C25 113.4(3) . . ?
C29 C27 C30 106.2(4) . . ?
C28 C27 C30 104.6(3) . . ?
C25 C27 C30 107.6(3) . . ?
C27 C28 H28A 109.5 . . ?
C27 C28 H28B 109.5 . . ?
H28A C28 H28B 109.5 . . ?
C27 C28 H28C 109.5 . . ?
H28A C28 H28C 109.5 . . ?
H28B C28 H28C 109.5 . . ?
C27 C29 H29A 109.5 . . ?
C27 C29 H29B 109.5 . . ?
H29A C29 H29B 109.5 . . ?
C27 C29 H29C 109.5 . . ?
H29A C29 H29C 109.5 . . ?
H29B C29 H29C 109.5 . . ?
C27 C30 H30A 109.5 . . ?
C27 C30 H30B 109.5 . . ?
H30A C30 H30B 109.5 . . ?
C27 C30 H30C 109.5 . . ?
H30A C30 H30C 109.5 . . ?
H30B C30 H30C 109.5 . . ?
C34 C31 C33 106.5(3) . . ?
C34 C31 C32 108.5(3) . . ?
C33 C31 C32 109.7(2) . . ?
C34 C31 C23 111.5(2) . . ?
C33 C31 C23 111.3(2) . . ?
C32 C31 C23 109.2(2) . . ?
C31 C32 H32A 109.5 . . ?
C31 C32 H32B 109.5 . . ?
H32A C32 H32B 109.5 . . ?
C31 C32 H32C 109.5 . . ?
H32A C32 H32C 109.5 . . ?
H32B C32 H32C 109.5 . . ?
C31 C33 H33A 109.5 . . ?
C31 C33 H33B 109.5 . . ?
H33A C33 H33B 109.5 . . ?
C31 C33 H33C 109.5 . . ?
H33A C33 H33C 109.5 . . ?
H33B C33 H33C 109.5 . . ?
C31 C34 H34A 109.5 . . ?
C31 C34 H34B 109.5 . . ?
H34A C34 H34B 109.5 . . ?
C31 C34 H34C 109.5 . . ?
H34A C34 H34C 109.5 . . ?
H34B C34 H34C 109.5 . . ?
Al C35 H35A 109.5 . . ?
Al C35 H35B 109.5 . . ?
H35A C35 H35B 109.5 . . ?
Al C35 H35C 109.5 . . ?
H35A C35 H35C 109.5 . . ?
H35B C35 H35C 109.5 . . ?

loop_
_geom_bond_atom_site_label_1
_geom_bond_atom_site_label_2
_geom_bond_distance
_geom_bond_site_symmetry_2
_geom_bond_publ_flag
S1 C2 1.769(3) . ?
S1 C15 1.854(3) . ?
S1 Al 2.4356(10) . ?
S2 C21 1.771(3) . ?
S2 C16 1.842(3) . ?
S2 Al 2.9340(10) . ?
O1 C1 1.337(3) . ?
O1 Al 1.768(2) . ?
O2 C22 1.343(3) . ?
O2 Al 1.7467(19) . ?
Al C35 1.933(3) . ?
C1 C2 1.394(4) . ?
C1 C6 1.425(4) . ?
C2 C3 1.397(4) . ?
C3 C4 1.382(4) . ?
C3 H3 0.9500 . ?
C4 C5 1.407(4) . ?
C4 C7 1.521(4) . ?
C5 C6 1.394(4) . ?
C5 H5 0.9500 . ?
C6 C11 1.531(4) . ?
C7 C9 1.531(4) . ?
C7 C10 1.536(4) . ?
C7 C8 1.541(4) . ?
C8 H8A 0.9800 . ?
C8 H8B 0.9800 . ?
C8 H8C 0.9800 . ?
C9 H9A 0.9800 . ?
C9 H9B 0.9800 . ?
C9 H9C 0.9800 . ?
C10 H10A 0.9800 . ?
C10 H10B 0.9800 . ?
C10 H10C 0.9800 . ?
C11 C13 1.537(4) . ?
C11 C14 1.538(4) . ?
C11 C12 1.544(4) . ?
C12 H12A 0.9800 . ?
C12 H12B 0.9800 . ?
C12 H12C 0.9800 . ?
C13 H13A 0.9800 . ?
C13 H13B 0.9800 . ?
C13 H13C 0.9800 . ?
C14 H14A 0.9800 . ?
C14 H14B 0.9800 . ?
C14 H14C 0.9800 . ?
C15 C20 1.517(4) . ?
C15 C16 1.534(4) . ?
C15 H15 1.0000 . ?
C16 C17 1.529(4) . ?
C16 H16 1.0000 . ?
C17 C18 1.519(4) . ?
C17 H17A 0.9900 . ?
C17 H17B 0.9900 . ?
C18 C19 1.538(5) . ?
C18 H18A 0.9900 . ?
C18 H18B 0.9900 . ?
C19 C20 1.534(4) . ?
C19 H19A 0.9900 . ?
C19 H19B 0.9900 . ?
C20 H20A 0.9900 . ?
C20 H20B 0.9900 . ?
C21 C22 1.395(4) . ?
C21 C26 1.399(4) . ?
C22 C23 1.407(4) . ?
C23 C24 1.396(4) . ?
C23 C31 1.550(4) . ?
C24 C25 1.404(4) . ?
C24 H24 0.9500 . ?
C25 C26 1.378(4) . ?
C25 C27 1.539(4) . ?
C26 H26 0.9500 . ?
C27 C29 1.466(5) . ?
C27 C28 1.519(5) . ?
C27 C30 1.578(5) . ?
C28 H28A 0.9800 . ?
C28 H28B 0.9800 . ?
C28 H28C 0.9800 . ?
C29 H29A 0.9800 . ?
C29 H29B 0.9800 . ?
C29 H29C 0.9800 . ?
C30 H30A 0.9800 . ?
C30 H30B 0.9800 . ?
C30 H30C 0.9800 . ?
C31 C34 1.522(4) . ?
C31 C33 1.532(4) . ?
C31 C32 1.542(4) . ?
C32 H32A 0.9800 . ?
C32 H32B 0.9800 . ?
C32 H32C 0.9800 . ?
C33 H33A 0.9800 . ?
C33 H33B 0.9800 . ?
C33 H33C 0.9800 . ?
C34 H34A 0.9800 . ?
C34 H34B 0.9800 . ?
C34 H34C 0.9800 . ?
C35 H35A 0.9800 . ?
C35 H35B 0.9800 . ?
C35 H35C 0.9800 . ?

loop_
_geom_torsion_atom_site_label_1
_geom_torsion_atom_site_label_2
_geom_torsion_atom_site_label_3
_geom_torsion_atom_site_label_4
_geom_torsion
_geom_torsion_site_symmetry_1
_geom_torsion_site_symmetry_2
_geom_torsion_site_symmetry_3
_geom_torsion_site_symmetry_4
_geom_torsion_publ_flag
C22 O2 Al O1 -174.2(2) . . . . ?
C22 O2 Al C35 -48.5(3) . . . . ?
C22 O2 Al S1 97.4(2) . . . . ?
C22 O2 Al S2 32.7(2) . . . . ?
C1 O1 Al O2 -92.5(2) . . . . ?
C1 O1 Al C35 138.5(2) . . . . ?
C1 O1 Al S1 13.23(19) . . . . ?
C1 O1 Al S2 -16.7(3) . . . . ?
C2 S1 Al O2 91.98(11) . . . . ?
C15 S1 Al O2 -12.10(11) . . . . ?
C2 S1 Al O1 -7.85(11) . . . . ?
C15 S1 Al O1 -111.93(11) . . . . ?
C2 S1 Al C35 -124.10(15) . . . . ?
C15 S1 Al C35 131.83(15) . . . . ?
C2 S1 Al S2 158.49(9) . . . . ?
C15 S1 Al S2 54.41(8) . . . . ?
C21 S2 Al O2 -21.50(11) . . . . ?
C16 S2 Al O2 80.68(11) . . . . ?
C21 S2 Al O1 -103.65(19) . . . . ?
C16 S2 Al O1 -1.46(19) . . . . ?
C21 S2 Al C35 98.85(13) . . . . ?
C16 S2 Al C35 -158.97(13) . . . . ?
C21 S2 Al S1 -135.28(9) . . . . ?
C16 S2 Al S1 -33.10(9) . . . . ?
Al O1 C1 C2 -14.6(3) . . . . ?
Al O1 C1 C6 165.63(19) . . . . ?
O1 C1 C2 C3 -174.9(2) . . . . ?
C6 C1 C2 C3 4.9(4) . . . . ?
O1 C1 C2 S1 4.5(3) . . . . ?
C6 C1 C2 S1 -175.72(19) . . . . ?
C15 S1 C2 C1 99.1(2) . . . . ?
Al S1 C2 C1 3.6(2) . . . . ?
C15 S1 C2 C3 -81.5(2) . . . . ?
Al S1 C2 C3 -176.9(2) . . . . ?
C1 C2 C3 C4 -3.8(4) . . . . ?
S1 C2 C3 C4 176.8(2) . . . . ?
C2 C3 C4 C5 0.3(4) . . . . ?
C2 C3 C4 C7 -175.6(2) . . . . ?
C3 C4 C5 C6 2.1(4) . . . . ?
C7 C4 C5 C6 178.0(2) . . . . ?
C4 C5 C6 C1 -1.0(4) . . . . ?
C4 C5 C6 C11 -179.7(3) . . . . ?
O1 C1 C6 C5 177.3(2) . . . . ?
C2 C1 C6 C5 -2.4(4) . . . . ?
O1 C1 C6 C11 -3.9(4) . . . . ?
C2 C1 C6 C11 176.3(2) . . . . ?
C3 C4 C7 C9 -18.4(3) . . . . ?
C5 C4 C7 C9 165.9(2) . . . . ?
C3 C4 C7 C10 -139.6(3) . . . . ?
C5 C4 C7 C10 44.7(3) . . . . ?
C3 C4 C7 C8 100.8(3) . . . . ?
C5 C4 C7 C8 -74.9(3) . . . . ?
C5 C6 C11 C13 -119.3(3) . . . . ?
C1 C6 C11 C13 62.1(3) . . . . ?
C5 C6 C11 C14 1.6(4) . . . . ?
C1 C6 C11 C14 -177.1(3) . . . . ?
C5 C6 C11 C12 120.4(3) . . . . ?
C1 C6 C11 C12 -58.3(3) . . . . ?
C2 S1 C15 C20 61.2(2) . . . . ?
Al S1 C15 C20 154.42(19) . . . . ?
C2 S1 C15 C16 -176.68(17) . . . . ?
Al S1 C15 C16 -83.42(16) . . . . ?
C20 C15 C16 C17 -55.9(3) . . . . ?
S1 C15 C16 C17 -178.56(19) . . . . ?
C20 C15 C16 S2 176.07(19) . . . . ?
S1 C15 C16 S2 53.4(2) . . . . ?
C21 S2 C16 C17 -44.4(2) . . . . ?
Al S2 C16 C17 -130.51(19) . . . . ?
C21 S2 C16 C15 81.9(2) . . . . ?
Al S2 C16 C15 -4.19(19) . . . . ?
C15 C16 C17 C18 56.3(3) . . . . ?
S2 C16 C17 C18 -176.2(2) . . . . ?
C16 C17 C18 C19 -57.6(4) . . . . ?
C17 C18 C19 C20 57.7(4) . . . . ?
C16 C15 C20 C19 56.5(3) . . . . ?
S1 C15 C20 C19 175.2(2) . . . . ?
C18 C19 C20 C15 -57.0(3) . . . . ?
C16 S2 C21 C22 -80.5(2) . . . . ?
Al S2 C21 C22 15.8(2) . . . . ?
C16 S2 C21 C26 98.7(2) . . . . ?
Al S2 C21 C26 -165.0(2) . . . . ?
Al O2 C22 C21 -33.0(4) . . . . ?
Al O2 C22 C23 148.2(2) . . . . ?
C26 C21 C22 O2 179.2(2) . . . . ?
S2 C21 C22 O2 -1.6(4) . . . . ?
C26 C21 C22 C23 -2.0(4) . . . . ?
S2 C21 C22 C23 177.2(2) . . . . ?
O2 C22 C23 C24 -179.1(2) . . . . ?
C21 C22 C23 C24 2.1(4) . . . . ?
O2 C22 C23 C31 4.0(4) . . . . ?
C21 C22 C23 C31 -174.9(2) . . . . ?
C22 C23 C24 C25 -1.0(4) . . . . ?
C31 C23 C24 C25 176.0(3) . . . . ?
C23 C24 C25 C26 -0.4(4) . . . . ?
C23 C24 C25 C27 179.7(3) . . . . ?
C24 C25 C26 C21 0.6(4) . . . . ?
C27 C25 C26 C21 -179.5(3) . . . . ?
C22 C21 C26 C25 0.6(4) . . . . ?
S2 C21 C26 C25 -178.6(2) . . . . ?
C26 C25 C27 C29 -122.8(4) . . . . ?
C24 C25 C27 C29 57.0(4) . . . . ?
C26 C25 C27 C28 5.6(4) . . . . ?
C24 C25 C27 C28 -174.5(3) . . . . ?
C26 C25 C27 C30 120.8(3) . . . . ?
C24 C25 C27 C30 -59.3(4) . . . . ?
C24 C23 C31 C34 5.0(4) . . . . ?
C22 C23 C31 C34 -178.2(3) . . . . ?
C24 C23 C31 C33 123.8(3) . . . . ?
C22 C23 C31 C33 -59.4(3) . . . . ?
C24 C23 C31 C32 -114.9(3) . . . . ?
C22 C23 C31 C32 61.9(3) . . . . ?
